data_7239037
loop_
_publ_author_name
'Jaiswal, Pradeep Kumar'
'Biswas, Soumen'
'Singh, Shivendra'
'Pathak, Biswarup'
'Mobin, Shaikh M.'
'Samanta, Sampak'

_publ_section_title
;
 Stereoselective synthesis of highly functionalized tetrahydrocarbazoles
 through a domino Michael--Henry reaction: an easy access to four
 contiguous chiral centers
;
_journal_issue 27
_journal_name_full 'RSC Advances'
_journal_page_first 10644
_journal_paper_doi 10.1039/c3ra41409d
_journal_volume 3
_journal_year 2013
_chemical_formula_sum 'C20 H17 N2 O5'
_chemical_formula_weight 365.36
_space_group_IT_number 14
_space_group_name_Hall '-P 2ybc'
_space_group_name_H-M_alt 'P 1 21/c 1'
_symmetry_cell_setting monoclinic
_symmetry_space_group_name_H-M 'P 1 21/c 1'
_atom_sites_solution_hydrogens geom
_atom_sites_solution_primary direct
_atom_sites_solution_secondary difmap
_audit_creation_method SHELXL-97
_cell_angle_alpha 90.00
_cell_angle_beta 101.284(10)
_cell_angle_gamma 90.00
_cell_formula_units_Z 4
_cell_length_a 9.0098(8)
_cell_length_b 11.0194(11)
_cell_length_c 18.008(2)
_cell_measurement_reflns_used 5048
_cell_measurement_temperature 150(2)
_cell_measurement_theta_max 32.3872
_cell_measurement_theta_min 2.9191
_cell_volume 1753.3(3)
_computing_cell_refinement 'CrysAlis RED, Oxford Diffraction Ltd.,'
_computing_data_collection 'CrysAlis CCD, Oxford Diffraction Ltd.,'
_computing_data_reduction 'CrysAlis RED, Oxford Diffraction Ltd.,'
_computing_molecular_graphics Ortep3
_computing_publication_material Shelx97
_computing_structure_refinement 'SHELXL-97 (Sheldrick, 1997)'
_computing_structure_solution 'SHELXS-97 (Sheldrick, 1997)'
_diffrn_ambient_temperature 150(2)
_diffrn_detector_area_resol_mean 15.9948
_diffrn_measured_fraction_theta_full 0.999
_diffrn_measured_fraction_theta_max 0.999
_diffrn_measurement_device_type 'OXFORD DIFFRACTION SUPER NOVA'
_diffrn_measurement_method \w/q-scan
_diffrn_radiation_monochromator graphite
_diffrn_radiation_source 'Micro-Focus (Mo) X-ray Source'
_diffrn_radiation_type MoK\a
_diffrn_radiation_wavelength 0.71073
_diffrn_reflns_av_R_equivalents 0.0286
_diffrn_reflns_av_sigmaI/netI 0.0170
_diffrn_reflns_limit_h_max 10
_diffrn_reflns_limit_h_min -10
_diffrn_reflns_limit_k_max 13
_diffrn_reflns_limit_k_min -12
_diffrn_reflns_limit_l_max 21
_diffrn_reflns_limit_l_min -21
_diffrn_reflns_number 15508
_diffrn_reflns_theta_full 25.00
_diffrn_reflns_theta_max 25.00
_diffrn_reflns_theta_min 2.92
_exptl_absorpt_coefficient_mu 0.101
_exptl_absorpt_correction_T_max 0.9791
_exptl_absorpt_correction_T_min 0.9675
_exptl_absorpt_correction_type multi-scan
_exptl_absorpt_process_details
;
CrysAlis RED, Oxford Diffraction Ltd.,
Version 1.171.31.7 (release 18-10-2006 CrysAlis171 .NET)
(compiled Oct 18 2006,16:28:17)
Empirical absorption correction using spherical harmonics,
implemented in SCALE3 ABSPACK scaling algorithm.
;
_exptl_crystal_colour colorless
_exptl_crystal_density_diffrn 1.384
_exptl_crystal_density_method 'not measured'
_exptl_crystal_description block
_exptl_crystal_F_000 764
_exptl_crystal_size_max 0.33
_exptl_crystal_size_mid 0.26
_exptl_crystal_size_min 0.21
_refine_diff_density_max 1.149
_refine_diff_density_min -0.740
_refine_diff_density_rms 0.062
_refine_ls_extinction_method none
_refine_ls_goodness_of_fit_ref 1.049
_refine_ls_hydrogen_treatment riding
_refine_ls_matrix_type full
_refine_ls_number_parameters 245
_refine_ls_number_reflns 3067
_refine_ls_number_restraints 0
_refine_ls_restrained_S_all 1.049
_refine_ls_R_factor_all 0.1045
_refine_ls_R_factor_gt 0.0962
_refine_ls_shift/su_max 0.000
_refine_ls_shift/su_mean 0.000
_refine_ls_structure_factor_coef Fsqd
_refine_ls_weighting_details 'calc w=1/[\s^2^(Fo^2^)+(0.0936P)^2^+4.1564P] where P=(Fo^2^+2Fc^2^)/3'
_refine_ls_weighting_scheme calc
_refine_ls_wR_factor_gt 0.2440
_refine_ls_wR_factor_ref 0.2504
_reflns_number_gt 2681
_reflns_number_total 3067
_reflns_threshold_expression >2sigma(I)
_cod_data_source_file c3ra41409d.txt
_cod_data_source_block ss01
_cod_depositor_comments
;
The following automatic conversions were performed:

data item '_symmetry_cell_setting' value 'Monoclinic' was changed to
'monoclinic' in accordance with the
/home/saulius/struct/COD-crude-data/automatic-downloads/DataCite-retrospective/RSC/depositions/lib/dictionaries/cif_core.dic
dictionary named 'cif_core.dic' version 2.4.2 last updated on
2011-04-26.

Automatic conversion script
Id: cif_fix_values 6909 2019-04-08 15:41:33Z antanas 
;
_cod_original_sg_symbol_H-M 'P 21/c'
_cod_database_code 7239037

loop_
_symmetry_equiv_pos_as_xyz
'x, y, z'
'-x, y+1/2, -z+1/2'
'-x, -y, -z'
'x, -y-1/2, z-1/2'

loop_
_atom_site_label
_atom_site_type_symbol
_atom_site_fract_x
_atom_site_fract_y
_atom_site_fract_z
_atom_site_U_iso_or_equiv
_atom_site_adp_type
_atom_site_occupancy
_atom_site_symmetry_multiplicity
_atom_site_calc_flag
_atom_site_refinement_flags
O1 O 0.7792(4) 0.5434(3) 0.9185(4) 0.123(2) Uani 1 1 d .
O2 O 0.9973(4) 0.2993(4) 0.9385(3) 0.0914(13) Uani 1 1 d .
O3 O 0.9172(4) 0.3238(4) 0.8202(3) 0.0875(12) Uani 1 1 d .
O4 O 0.3750(5) 0.1433(4) 0.7718(2) 0.0908(12) Uani 1 1 d .
O5 O 0.2537(4) 0.1312(3) 0.8663(2) 0.0715(10) Uani 1 1 d .
N1 N 0.8971(4) 0.3146(3) 0.8850(3) 0.0574(10) Uani 1 1 d .
N2 N 0.2914(4) 0.4014(3) 0.8964(2) 0.0504(9) Uani 1 1 d .
H2 H 0.2152 0.3534 0.9001 0.060 Uiso 1 1 calc R
C1 C 0.6897(4) 0.4547(4) 0.8865(3) 0.0526(11) Uani 1 1 d .
H1 H 0.6885 0.4658 0.8313 0.063 Uiso 1 1 calc R
C2 C 0.7401(5) 0.3263(4) 0.9005(4) 0.0668(14) Uani 1 1 d .
H2A H 0.7519 0.3149 0.9565 0.080 Uiso 1 1 calc R
C3 C 0.6402(5) 0.2282(4) 0.8670(3) 0.0627(13) Uani 1 1 d .
H3 H 0.6189 0.2442 0.8113 0.075 Uiso 1 1 calc R
C4 C 0.4848(4) 0.2339(4) 0.8909(3) 0.0484(10) Uani 1 1 d .
H4 H 0.4944 0.1979 0.9426 0.058 Uiso 1 1 calc R
C5 C 0.4372(4) 0.3647(4) 0.8934(2) 0.0456(9) Uani 1 1 d .
C6 C 0.5267(4) 0.4630(3) 0.8911(2) 0.0420(9) Uani 1 1 d .
C7 C 0.7059(4) 0.1008(3) 0.8762(3) 0.0485(10) Uani 1 1 d .
C8 C 0.7481(6) 0.0430(5) 0.9443(3) 0.0701(14) Uani 1 1 d .
H8 H 0.7404 0.0844 0.9897 0.084 Uiso 1 1 calc R
C9 C 0.8017(7) -0.0748(5) 0.9479(4) 0.0844(17) Uani 1 1 d .
H9 H 0.8315 -0.1138 0.9955 0.101 Uiso 1 1 calc R
C10 C 0.8118(6) -0.1349(4) 0.8831(4) 0.0800(18) Uani 1 1 d .
H10 H 0.8454 -0.2167 0.8852 0.096 Uiso 1 1 calc R
C11 C 0.7735(6) -0.0773(5) 0.8155(4) 0.0793(16) Uani 1 1 d .
H11 H 0.7834 -0.1183 0.7703 0.095 Uiso 1 1 calc R
C12 C 0.7210(5) 0.0390(5) 0.8117(3) 0.0641(12) Uani 1 1 d .
H12 H 0.6944 0.0779 0.7639 0.077 Uiso 1 1 calc R
C13 C 0.3697(5) 0.1638(4) 0.8370(3) 0.0527(10) Uani 1 1 d .
C14 C 0.1274(6) 0.0720(5) 0.8184(4) 0.0845(18) Uani 1 1 d .
H14A H 0.0851 0.1255 0.7761 0.127 Uiso 1 1 calc R
H14B H 0.0495 0.0538 0.8479 0.127 Uiso 1 1 calc R
H14C H 0.1618 -0.0037 0.7987 0.127 Uiso 1 1 calc R
C15 C 0.2867(4) 0.5267(4) 0.8924(2) 0.0448(9) Uani 1 1 d .
C16 C 0.1639(5) 0.6053(4) 0.8883(3) 0.0541(11) Uani 1 1 d .
H16 H 0.0652 0.5762 0.8897 0.065 Uiso 1 1 calc R
C17 C 0.1929(5) 0.7274(4) 0.8820(3) 0.0614(12) Uani 1 1 d .
H17 H 0.1118 0.7836 0.8781 0.074 Uiso 1 1 calc R
C18 C 0.3376(6) 0.7702(4) 0.8813(3) 0.0644(12) Uani 1 1 d .
H18 H 0.3533 0.8551 0.8780 0.077 Uiso 1 1 calc R
C19 C 0.4585(5) 0.6932(4) 0.8853(3) 0.0534(10) Uani 1 1 d .
H19 H 0.5567 0.7239 0.8844 0.064 Uiso 1 1 calc R
C20 C 0.4338(4) 0.5684(3) 0.8906(2) 0.0417(9) Uani 1 1 d .

loop_
_atom_site_aniso_label
_atom_site_aniso_U_11
_atom_site_aniso_U_22
_atom_site_aniso_U_33
_atom_site_aniso_U_23
_atom_site_aniso_U_13
_atom_site_aniso_U_12
O1 0.051(2) 0.050(2) 0.268(7) -0.008(3) 0.032(3) -0.0094(17)
O2 0.053(2) 0.096(3) 0.121(3) 0.024(3) 0.004(2) 0.010(2)
O3 0.075(2) 0.091(3) 0.106(3) 0.002(2) 0.040(2) 0.010(2)
O4 0.090(3) 0.114(3) 0.070(2) -0.016(2) 0.021(2) -0.007(2)
O5 0.0478(18) 0.068(2) 0.102(3) -0.0173(19) 0.0215(17) -0.0194(16)
N1 0.0387(19) 0.0421(19) 0.094(3) 0.0044(19) 0.019(2) 0.0007(15)
N2 0.0343(17) 0.0428(18) 0.077(2) -0.0032(16) 0.0185(16) -0.0007(14)
C1 0.037(2) 0.037(2) 0.087(3) 0.002(2) 0.019(2) -0.0003(16)
C2 0.034(2) 0.042(2) 0.129(4) 0.001(3) 0.028(2) 0.0013(18)
C3 0.046(2) 0.042(2) 0.106(4) 0.001(2) 0.026(2) 0.0022(19)
C4 0.037(2) 0.039(2) 0.071(3) 0.0002(18) 0.0129(18) 0.0001(16)
C5 0.0325(18) 0.041(2) 0.065(2) -0.0027(18) 0.0128(17) 0.0030(16)
C6 0.0361(19) 0.039(2) 0.052(2) -0.0003(16) 0.0120(15) 0.0015(15)
C7 0.0323(19) 0.037(2) 0.075(3) 0.0021(19) 0.0088(18) 0.0016(16)
C8 0.075(3) 0.072(3) 0.063(3) -0.002(2) 0.015(2) 0.021(3)
C9 0.086(4) 0.076(4) 0.095(4) 0.036(3) 0.028(3) 0.026(3)
C10 0.055(3) 0.038(2) 0.153(6) 0.002(3) 0.036(3) 0.004(2)
C11 0.068(3) 0.065(3) 0.105(4) -0.035(3) 0.015(3) -0.002(3)
C12 0.057(3) 0.066(3) 0.066(3) -0.003(2) 0.006(2) 0.006(2)
C13 0.050(2) 0.040(2) 0.069(3) -0.0023(19) 0.014(2) 0.0064(18)
C14 0.050(3) 0.068(3) 0.130(5) -0.023(3) 0.004(3) -0.014(2)
C15 0.041(2) 0.043(2) 0.052(2) -0.0072(17) 0.0137(17) 0.0028(16)
C16 0.038(2) 0.058(3) 0.069(3) -0.007(2) 0.0157(19) 0.0080(18)
C17 0.054(3) 0.051(3) 0.080(3) -0.005(2) 0.017(2) 0.016(2)
C18 0.062(3) 0.040(2) 0.093(3) -0.003(2) 0.020(2) 0.010(2)
C19 0.046(2) 0.044(2) 0.072(3) -0.004(2) 0.016(2) 0.0012(18)
C20 0.0369(19) 0.042(2) 0.048(2) -0.0064(16) 0.0114(15) 0.0024(16)

loop_
_atom_type_symbol
_atom_type_description
_atom_type_scat_dispersion_real
_atom_type_scat_dispersion_imag
_atom_type_scat_source
C C 0.0033 0.0016 'International Tables Vol C Tables 4.2.6.8 and 6.1.1.4'
H H 0.0000 0.0000 'International Tables Vol C Tables 4.2.6.8 and 6.1.1.4'
N N 0.0061 0.0033 'International Tables Vol C Tables 4.2.6.8 and 6.1.1.4'
O O 0.0106 0.0060 'International Tables Vol C Tables 4.2.6.8 and 6.1.1.4'

loop_
_geom_angle_atom_site_label_1
_geom_angle_atom_site_label_2
_geom_angle_atom_site_label_3
_geom_angle
C13 O5 C14 118.8(4)
O2 N1 O3 123.5(4)
O2 N1 C2 117.0(5)
O3 N1 C2 119.5(4)
C15 N2 C5 108.0(3)
C15 N2 H2 126.0
C5 N2 H2 126.0
O1 C1 C6 116.9(4)
O1 C1 C2 119.1(4)
C6 C1 C2 108.7(3)
O1 C1 H1 103.2
C6 C1 H1 103.2
C2 C1 H1 103.2
C3 C2 C1 119.3(4)
C3 C2 N1 112.8(4)
C1 C2 N1 108.5(3)
C3 C2 H2A 105.0
C1 C2 H2A 105.0
N1 C2 H2A 105.0
C2 C3 C7 116.3(4)
C2 C3 C4 112.0(4)
C7 C3 C4 111.2(3)
C2 C3 H3 105.4
C7 C3 H3 105.4
C4 C3 H3 105.4
C13 C4 C5 110.4(3)
C13 C4 C3 110.5(4)
C5 C4 C3 109.0(3)
C13 C4 H4 109.0
C5 C4 H4 109.0
C3 C4 H4 109.0
C6 C5 N2 110.0(3)
C6 C5 C4 126.1(3)
N2 C5 C4 123.9(3)
C5 C6 C20 107.4(3)
C5 C6 C1 123.4(3)
C20 C6 C1 129.2(3)
C8 C7 C12 118.0(4)
C8 C7 C3 124.1(4)
C12 C7 C3 117.9(4)
C7 C8 C9 120.8(5)
C7 C8 H8 119.6
C9 C8 H8 119.6
C10 C9 C8 119.9(5)
C10 C9 H9 120.1
C8 C9 H9 120.1
C11 C10 C9 119.6(5)
C11 C10 H10 120.2
C9 C10 H10 120.2
C10 C11 C12 120.6(5)
C10 C11 H11 119.7
C12 C11 H11 119.7
C11 C12 C7 121.0(5)
C11 C12 H12 119.5
C7 C12 H12 119.5
O4 C13 O5 121.8(4)
O4 C13 C4 125.3(4)
O5 C13 C4 112.8(4)
O5 C14 H14A 109.5
O5 C14 H14B 109.5
H14A C14 H14B 109.5
O5 C14 H14C 109.5
H14A C14 H14C 109.5
H14B C14 H14C 109.5
N2 C15 C16 129.7(4)
N2 C15 C20 108.0(3)
C16 C15 C20 122.4(4)
C17 C16 C15 116.7(4)
C17 C16 H16 121.7
C15 C16 H16 121.7
C16 C17 C18 121.7(4)
C16 C17 H17 119.2
C18 C17 H17 119.2
C19 C18 C17 121.8(4)
C19 C18 H18 119.1
C17 C18 H18 119.1
C18 C19 C20 118.4(4)
C18 C19 H19 120.8
C20 C19 H19 120.8
C19 C20 C15 119.1(3)
C19 C20 C6 134.2(4)
C15 C20 C6 106.6(3)

loop_
_geom_bond_atom_site_label_1
_geom_bond_atom_site_label_2
_geom_bond_distance
O1 C1 1.325(6)
O2 N1 1.195(5)
O3 N1 1.221(5)
O4 C13 1.205(6)
O5 C13 1.311(5)
O5 C14 1.442(6)
N1 C2 1.500(5)
N2 C15 1.383(5)
N2 C5 1.386(5)
N2 H2 0.8800
C1 C6 1.490(5)
C1 C2 1.492(6)
C1 H1 1.0000
C2 C3 1.459(6)
C2 H2A 1.0000
C3 C7 1.520(6)
C3 C4 1.545(6)
C3 H3 1.0000
C4 C13 1.490(6)
C4 C5 1.507(5)
C4 H4 1.0000
C5 C6 1.356(5)
C6 C20 1.431(5)
C7 C8 1.368(7)
C7 C12 1.374(6)
C8 C9 1.383(7)
C8 H8 0.9500
C9 C10 1.359(9)
C9 H9 0.9500
C10 C11 1.357(9)
C10 H10 0.9500
C11 C12 1.363(7)
C11 H11 0.9500
C12 H12 0.9500
C14 H14A 0.9800
C14 H14B 0.9800
C14 H14C 0.9800
C15 C16 1.396(5)
C15 C20 1.409(5)
C16 C17 1.379(6)
C16 H16 0.9500
C17 C18 1.389(7)
C17 H17 0.9500
C18 C19 1.371(6)
C18 H18 0.9500
C19 C20 1.399(6)
C19 H19 0.9500

loop_
_geom_torsion_atom_site_label_1
_geom_torsion_atom_site_label_2
_geom_torsion_atom_site_label_3
_geom_torsion_atom_site_label_4
_geom_torsion
O1 C1 C2 C3 178.4(5)
C6 C1 C2 C3 41.0(6)
O1 C1 C2 N1 -50.6(7)
C6 C1 C2 N1 172.1(4)
O2 N1 C2 C3 -116.0(5)
O3 N1 C2 C3 65.7(6)
O2 N1 C2 C1 109.6(5)
O3 N1 C2 C1 -68.7(6)
C1 C2 C3 C7 173.2(4)
N1 C2 C3 C7 44.1(7)
C1 C2 C3 C4 -57.3(7)
N1 C2 C3 C4 173.7(4)
C2 C3 C4 C13 160.0(4)
C7 C3 C4 C13 -67.9(5)
C2 C3 C4 C5 38.5(6)
C7 C3 C4 C5 170.6(4)
C15 N2 C5 C6 2.8(5)
C15 N2 C5 C4 -175.7(4)
C13 C4 C5 C6 -134.5(4)
C3 C4 C5 C6 -12.9(6)
C13 C4 C5 N2 43.8(6)
C3 C4 C5 N2 165.3(4)
N2 C5 C6 C20 -1.5(5)
C4 C5 C6 C20 176.9(4)
N2 C5 C6 C1 -179.1(4)
C4 C5 C6 C1 -0.7(7)
O1 C1 C6 C5 -149.6(5)
C2 C1 C6 C5 -11.2(6)
O1 C1 C6 C20 33.4(7)
C2 C1 C6 C20 171.8(4)
C2 C3 C7 C8 64.9(6)
C4 C3 C7 C8 -65.0(6)
C2 C3 C7 C12 -116.5(5)
C4 C3 C7 C12 113.6(5)
C12 C7 C8 C9 -1.1(7)
C3 C7 C8 C9 177.5(5)
C7 C8 C9 C10 -0.6(9)
C8 C9 C10 C11 2.1(9)
C9 C10 C11 C12 -1.9(8)
C10 C11 C12 C7 0.2(8)
C8 C7 C12 C11 1.3(7)
C3 C7 C12 C11 -177.4(4)
C14 O5 C13 O4 -1.7(7)
C14 O5 C13 C4 174.7(4)
C5 C4 C13 O4 95.4(5)
C3 C4 C13 O4 -25.2(6)
C5 C4 C13 O5 -80.8(5)
C3 C4 C13 O5 158.6(4)
C5 N2 C15 C16 175.3(4)
C5 N2 C15 C20 -2.9(5)
N2 C15 C16 C17 -177.7(4)
C20 C15 C16 C17 0.3(6)
C15 C16 C17 C18 -1.2(7)
C16 C17 C18 C19 1.4(8)
C17 C18 C19 C20 -0.4(7)
C18 C19 C20 C15 -0.5(6)
C18 C19 C20 C6 175.5(5)
N2 C15 C20 C19 178.9(4)
C16 C15 C20 C19 0.6(6)
N2 C15 C20 C6 2.0(4)
C16 C15 C20 C6 -176.4(4)
C5 C6 C20 C19 -176.6(5)
C1 C6 C20 C19 0.8(8)
C5 C6 C20 C15 -0.3(4)
C1 C6 C20 C15 177.1(4)
